data_4333700
loop_
_publ_author_name
'Zhengliang Lu'
'Srinivas Abbina'
'Jared R. Sabin'
'Victor N. Nemykin'
'Guodong Du'

_publ_contact_author
;
     Dr. Guodong Du
     Department of Chemistry
     University of North Dakota
     151 Cornell St. Stop 9024
     Grand Forks, ND 58202
     USA

     Dr. Victor N. Nemykin
     Department of Chemistry& Biochemistry
     University of Minnesota Duluth
     1039 University Drive
     Duluth, MN 55812
     USA
;
_publ_contact_author_email 'gdu@chem.und.edu, vnemykin@d.umn.edu'
_publ_contact_author_fax '1(701)7772331, 1(218)7266729'
_publ_contact_author_phone 1(701)7772241
_publ_section_title
;
 Unexpected Formation of Chiral Pincer CNN Nickel Complexes with
 \b-Diketiminato Type Ligands via C-H Activation: Synthesis, Properties,
 Structures, and Computational Studies
;
_journal_name_full 'Inorganic Chemistry'
_journal_page_first 1454
_journal_page_last 1465
_journal_paper_doi 10.1021/ic3021904
_journal_volume 52
_journal_year 2013
_chemical_absolute_configuration ad
_chemical_formula_moiety 'C39 H39 N2 Ni1 O1 P1'
_chemical_formula_sum 'C39 H39 N2 Ni O P'
_chemical_formula_weight 641.43
_space_group_IT_number 19
_symmetry_cell_setting orthorhombic
_symmetry_space_group_name_Hall 'P 2ac 2ab'
_symmetry_space_group_name_H-M 'P 21 21 21'
_atom_sites_solution_hydrogens geom
_atom_sites_solution_primary direct
_audit_creation_date 10-08-19
_audit_creation_method CRYSTALS_ver_14.05
_cell_angle_alpha 90
_cell_angle_beta 90
_cell_angle_gamma 90
_cell_formula_units_Z 4
_cell_length_a 9.7903(2)
_cell_length_b 15.3617(4)
_cell_length_c 21.5085(15)
_cell_measurement_reflns_used 11925
_cell_measurement_temperature 123
_cell_measurement_theta_max 27
_cell_measurement_theta_min 3
_cell_volume 3234.8(2)
_computing_cell_refinement 'USER DEFINED CELL REFINEMENT'
_computing_data_collection 'USER DEFINED DATA COLLECTION'
_computing_data_reduction 'USER DEFINED DATA REDUCTION'
_computing_molecular_graphics 'CAMERON (Watkin et al., 1996)'
_computing_publication_material 'CRYSTALS (Betteridge et al., 2003)'
_computing_structure_refinement 'CRYSTALS (Betteridge et al., 2003)'
_computing_structure_solution 'SHELXS 86 (Sheldrick, 1986)'
_diffrn_ambient_temperature 123
_diffrn_measured_fraction_theta_full 0.992
_diffrn_measured_fraction_theta_max 0.979
_diffrn_measurement_device Serial
_diffrn_measurement_device_type Unknown
_diffrn_measurement_method \w
_diffrn_radiation_monochromator graphite
_diffrn_radiation_type 'Mo K\a'
_diffrn_radiation_wavelength 0.71075
_diffrn_reflns_av_R_equivalents 0.036
_diffrn_reflns_limit_h_max 12
_diffrn_reflns_limit_h_min -11
_diffrn_reflns_limit_k_max 19
_diffrn_reflns_limit_k_min -17
_diffrn_reflns_limit_l_max 27
_diffrn_reflns_limit_l_min -22
_diffrn_reflns_number 11925
_diffrn_reflns_theta_full 25.008
_diffrn_reflns_theta_max 27.482
_diffrn_reflns_theta_min 3.111
_diffrn_standards_decay_% 0.00
_diffrn_standards_interval_count 12
_diffrn_standards_number 4072
_exptl_absorpt_coefficient_mu 0.683
_exptl_absorpt_correction_T_max 0.98
_exptl_absorpt_correction_T_min 0.63
_exptl_absorpt_correction_type multi-scan
_exptl_absorpt_process_details 'DENZO/SCALEPACK (Otwinowski & Minor, 1997)'
_exptl_crystal_colour orange
_exptl_crystal_density_diffrn 1.317
_exptl_crystal_description needle
_exptl_crystal_F_000 1352
_exptl_crystal_size_max 0.280
_exptl_crystal_size_mid 0.110
_exptl_crystal_size_min 0.030
_refine_diff_density_max 0.73
_refine_diff_density_min -0.69
_refine_ls_abs_structure_details 'Flack (1983), 0 Friedel-pairs'
_refine_ls_abs_structure_Flack -0.01(2)
_refine_ls_extinction_method none
_refine_ls_goodness_of_fit_ref 0.9724
_refine_ls_hydrogen_treatment constr
_refine_ls_matrix_type full
_refine_ls_number_parameters 398
_refine_ls_number_reflns 7083
_refine_ls_number_restraints 0
_refine_ls_R_factor_all 0.0778
_refine_ls_R_factor_gt 0.0456
_refine_ls_shift/su_max 0.0002499
_refine_ls_shift/su_mean 5.7670965
_refine_ls_structure_factor_coef Fsqd
_refine_ls_weighting_details
;
 Method, part 1, Chebychev polynomial, (Watkin, 1994, Prince, 1982) 
 [weight] = 1.0/[A~0~*T~0~(x)+A~1~*T~1~(x) ... +A~n-1~]*T~n-1~(x)] 
 where A~i~ are the Chebychev coefficients listed below and x= Fcalc/Fmax 
 Method = Robust Weighting (Prince, 1982) 
 W = [weight] * [1-(deltaF/6*sigmaF)^2^]^2^ 
 A~i~ are: 
 58.2 66.8 19.0 
;
_refine_ls_weighting_scheme calc
_refine_ls_wR_factor_all 0.1004
_refine_ls_wR_factor_gt 0.0748
_refine_ls_wR_factor_ref 0.1004
_reflns_limit_h_max 12
_reflns_limit_h_min -12
_reflns_limit_k_max 19
_reflns_limit_k_min 0
_reflns_limit_l_max 27
_reflns_limit_l_min 0
_reflns_number_gt 5413
_reflns_number_total 7097
_reflns_threshold_expression I>2.0\s(I)
_oxford_diffrn_Wilson_B_factor 0.00
_oxford_diffrn_Wilson_scale 0.00
_oxford_refine_ls_r_factor_ref 0.0778
_oxford_refine_ls_scale 0.7840(12)
_oxford_reflns_number_all 7083
_oxford_reflns_threshold_expression_ref I>-10.0\s(I)
_cod_data_source_file ic3021904_si_002_3.cif
_cod_data_source_block 3b_ZL152
_cod_original_sg_symbol_H-M 'P 21 21 21 '
_cod_original_formula_sum 'C39 H39 N2 Ni1 O1 P1'
_cod_database_code 4333700

loop_
_symmetry_equiv_pos_as_xyz
x,y,z
x+1/2,-y+1/2,-z
-x,y+1/2,-z+1/2
-x+1/2,-y,z+1/2

loop_
_atom_site_label
_atom_site_type_symbol
_atom_site_fract_x
_atom_site_fract_y
_atom_site_fract_z
_atom_site_U_iso_or_equiv
_atom_site_occupancy
_atom_site_adp_type
_atom_site_refinement_flags_posn
Ni1 Ni 0.27725(6) 0.72118(4) 0.28831(3) 0.0202 1.0000 Uani .
P2 P 0.11736(11) 0.76707(8) 0.22948(5) 0.0195 1.0000 Uani .
C3 C -0.0406(4) 0.7769(3) 0.27468(19) 0.0209 1.0000 Uani .
C4 C -0.1683(4) 0.7761(3) 0.24533(19) 0.0234 1.0000 Uani .
C5 C -0.2869(5) 0.7807(3) 0.2798(2) 0.0278 1.0000 Uani .
C6 C -0.2810(5) 0.7856(3) 0.3438(2) 0.0281 1.0000 Uani .
C7 C -0.1566(5) 0.7846(3) 0.3736(2) 0.0296 1.0000 Uani .
C8 C -0.0363(4) 0.7797(3) 0.33931(19) 0.0244 1.0000 Uani .
C9 C 0.1406(5) 0.8729(3) 0.1915(2) 0.0218 1.0000 Uani .
C10 C 0.2692(5) 0.8914(3) 0.1672(2) 0.0292 1.0000 Uani .
C11 C 0.2942(6) 0.9707(3) 0.1381(2) 0.0372 1.0000 Uani .
C12 C 0.1916(5) 1.0320(3) 0.1340(2) 0.0350 1.0000 Uani .
C13 C 0.0644(6) 1.0133(3) 0.1572(3) 0.0338 1.0000 Uani .
C14 C 0.0377(5) 0.9349(3) 0.1869(2) 0.0249 1.0000 Uani .
C15 C 0.0602(4) 0.6952(3) 0.1667(2) 0.0227 1.0000 Uani .
C16 C 0.0616(5) 0.7177(4) 0.1038(2) 0.0320 1.0000 Uani .
C17 C 0.0264(7) 0.6577(4) 0.0591(3) 0.0479 1.0000 Uani .
C18 C -0.0113(6) 0.5741(4) 0.0763(3) 0.0459 1.0000 Uani .
C19 C -0.0148(5) 0.5513(3) 0.1376(3) 0.0377 1.0000 Uani .
C20 C 0.0204(5) 0.6107(3) 0.1819(2) 0.0273 1.0000 Uani .
N21 N 0.3227(4) 0.6107(2) 0.25137(18) 0.0237 1.0000 Uani .
C22 C 0.3421(4) 0.5400(3) 0.2828(2) 0.0239 1.0000 Uani .
O23 O 0.3761(4) 0.4690(2) 0.24881(16) 0.0293 1.0000 Uani .
C24 C 0.3584(6) 0.4945(3) 0.1829(2) 0.0311 1.0000 Uani .
C25 C 0.3601(5) 0.5936(3) 0.1861(2) 0.0225 1.0000 Uani .
C26 C 0.4977(5) 0.6360(3) 0.1685(2) 0.0264 1.0000 Uani .
C27 C 0.6165(5) 0.5944(3) 0.2037(3) 0.0332 1.0000 Uani .
C28 C 0.5170(6) 0.6347(4) 0.0979(3) 0.0385 1.0000 Uani .
C29 C 0.6367(8) 0.6810(5) 0.0742(4) 0.0770 1.0000 Uani .
C30 C 0.3241(5) 0.5303(3) 0.3484(2) 0.0233 1.0000 Uani .
C31 C 0.3257(5) 0.6042(3) 0.3887(2) 0.0240 1.0000 Uani .
N32 N 0.3531(4) 0.6865(2) 0.36648(18) 0.0214 1.0000 Uani .
C33 C 0.3816(4) 0.7557(3) 0.40710(19) 0.0199 1.0000 Uani .
C34 C 0.3312(5) 0.8361(3) 0.3866(2) 0.0195 1.0000 Uani .
C35 C 0.2848(5) 0.8382(3) 0.3212(2) 0.0246 1.0000 Uani .
C36 C 0.3398(5) 0.9088(3) 0.4246(2) 0.0238 1.0000 Uani .
C37 C 0.4082(5) 0.9043(3) 0.4812(2) 0.0288 1.0000 Uani .
C38 C 0.4741(5) 0.8276(3) 0.4969(2) 0.0306 1.0000 Uani .
C39 C 0.4665(4) 0.7524(3) 0.4610(2) 0.0233 1.0000 Uani .
C40 C 0.5537(5) 0.6750(3) 0.4778(3) 0.0315 1.0000 Uani .
C41 C 0.2877(5) 0.5880(3) 0.4514(2) 0.0259 1.0000 Uani .
C42 C 0.2575(6) 0.5059(3) 0.4725(2) 0.0332 1.0000 Uani .
C43 C 0.2667(6) 0.4337(3) 0.4336(2) 0.0343 1.0000 Uani .
C44 C 0.3002(5) 0.4465(3) 0.3724(2) 0.0305 1.0000 Uani .
H41 H -0.1576 0.7725 0.2015 0.0165 1.0000 Uiso R
H51 H -0.3702 0.7810 0.2565 0.0216 1.0000 Uiso R
H61 H -0.3642 0.7883 0.3624 0.0231 1.0000 Uiso R
H71 H -0.1480 0.7880 0.4148 0.0281 1.0000 Uiso R
H81 H 0.0576 0.7788 0.3643 0.0169 1.0000 Uiso R
H101 H 0.3460 0.8510 0.1720 0.0259 1.0000 Uiso R
H111 H 0.3786 0.9829 0.1188 0.0442 1.0000 Uiso R
H121 H 0.2051 1.0867 0.1171 0.0401 1.0000 Uiso R
H131 H -0.0021 1.0543 0.1508 0.0434 1.0000 Uiso R
H141 H -0.0475 0.9235 0.2054 0.0237 1.0000 Uiso R
H161 H 0.0845 0.7738 0.0911 0.0301 1.0000 Uiso R
H171 H 0.0283 0.6729 0.0165 0.0533 1.0000 Uiso R
H181 H -0.0315 0.5338 0.0450 0.0555 1.0000 Uiso R
H191 H -0.0417 0.4950 0.1463 0.0458 1.0000 Uiso R
H201 H 0.0215 0.5953 0.2227 0.0283 1.0000 Uiso R
H251 H 0.3100 0.6169 0.1486 0.0235 1.0000 Uiso R
H261 H 0.4790 0.6988 0.1831 0.0203 1.0000 Uiso R
H281 H 0.4338 0.6678 0.0839 0.0427 1.0000 Uiso R
H282 H 0.5122 0.5753 0.0829 0.0435 1.0000 Uiso R
H351 H 0.3115 0.8819 0.2834 0.0315 1.0000 Uiso R
H352 H 0.1686 0.8493 0.3194 0.0218 1.0000 Uiso R
H361 H 0.2949 0.9608 0.4148 0.0244 1.0000 Uiso R
H371 H 0.4146 0.9511 0.5083 0.0346 1.0000 Uiso R
H381 H 0.5240 0.8265 0.5295 0.0335 1.0000 Uiso R
H411 H 0.2726 0.6342 0.4829 0.0313 1.0000 Uiso R
H421 H 0.2290 0.4981 0.5166 0.0377 1.0000 Uiso R
H431 H 0.2557 0.3775 0.4518 0.0376 1.0000 Uiso R
H441 H 0.2991 0.3988 0.3429 0.0348 1.0000 Uiso R
H401 H 0.6022 0.6872 0.5156 0.0380 1.0000 Uiso R
H402 H 0.6178 0.6644 0.4449 0.0380 1.0000 Uiso R
H403 H 0.4972 0.6246 0.4835 0.0380 1.0000 Uiso R
H241 H 0.4411 0.4597 0.1834 0.0387 1.0000 Uiso R
H242 H 0.2848 0.4612 0.1643 0.0387 1.0000 Uiso R
H271 H 0.7003 0.6222 0.1917 0.0404 1.0000 Uiso R
H272 H 0.6027 0.6016 0.2476 0.0404 1.0000 Uiso R
H273 H 0.6212 0.5335 0.1939 0.0404 1.0000 Uiso R
H291 H 0.6397 0.6770 0.0297 0.0903 1.0000 Uiso R
H292 H 0.6315 0.7411 0.0863 0.0903 1.0000 Uiso R
H293 H 0.7176 0.6554 0.0915 0.0903 1.0000 Uiso R

loop_
_atom_site_aniso_label
_atom_site_aniso_U_11
_atom_site_aniso_U_22
_atom_site_aniso_U_33
_atom_site_aniso_U_23
_atom_site_aniso_U_13
_atom_site_aniso_U_12
Ni1 0.0185(2) 0.0183(2) 0.0238(3) 0.0003(3) -0.0013(2) 0.0023(3)
P2 0.0175(5) 0.0190(6) 0.0220(5) 0.0014(4) 0.0002(4) 0.0000(5)
C3 0.020(2) 0.0166(19) 0.026(2) 0.004(2) 0.0006(16) 0.006(2)
C4 0.022(2) 0.025(2) 0.024(2) 0.001(2) -0.0005(17) 0.000(2)
C5 0.0209(19) 0.026(2) 0.037(3) 0.000(2) 0.000(2) 0.000(2)
C6 0.022(2) 0.024(2) 0.039(3) 0.005(2) 0.008(2) 0.002(2)
C7 0.033(3) 0.031(3) 0.025(2) 0.005(2) 0.0052(19) 0.005(2)
C8 0.025(2) 0.026(2) 0.023(2) 0.002(2) 0.0024(17) 0.000(2)
C9 0.024(2) 0.023(2) 0.019(2) 0.0046(18) -0.0008(18) -0.0039(19)
C10 0.022(2) 0.029(2) 0.037(3) 0.005(2) 0.002(2) 0.000(2)
C11 0.032(3) 0.040(3) 0.040(3) 0.013(2) 0.000(2) -0.009(3)
C12 0.037(3) 0.029(3) 0.039(3) 0.010(2) -0.003(2) -0.012(2)
C13 0.036(3) 0.023(3) 0.042(3) 0.004(2) -0.001(2) 0.005(2)
C14 0.022(2) 0.022(2) 0.031(3) 0.0051(19) 0.000(2) -0.004(2)
C15 0.012(2) 0.023(2) 0.033(3) -0.0031(19) 0.0046(18) 0.0009(17)
C16 0.039(3) 0.033(3) 0.024(2) 0.000(2) 0.004(2) -0.006(3)
C17 0.061(4) 0.059(4) 0.024(3) -0.013(3) 0.002(3) -0.008(3)
C18 0.044(3) 0.048(4) 0.045(4) -0.027(3) 0.008(3) -0.013(3)
C19 0.026(3) 0.027(3) 0.060(4) -0.009(3) 0.009(3) -0.007(2)
C20 0.023(3) 0.027(3) 0.032(3) 0.001(2) -0.002(2) -0.007(2)
N21 0.025(2) 0.022(2) 0.025(2) -0.0001(16) -0.0031(16) 0.0012(17)
C22 0.019(2) 0.020(2) 0.032(3) -0.001(2) -0.003(2) 0.0036(18)
O23 0.0318(19) 0.0213(17) 0.0347(19) -0.0043(14) 0.0007(16) 0.0038(16)
C24 0.034(3) 0.023(3) 0.036(3) -0.004(2) -0.002(2) 0.002(2)
C25 0.028(3) 0.018(2) 0.021(2) -0.0012(18) 0.0005(19) 0.000(2)
C26 0.031(3) 0.019(2) 0.029(3) -0.003(2) -0.001(2) 0.005(2)
C27 0.026(2) 0.032(3) 0.042(3) -0.002(2) 0.007(2) 0.002(2)
C28 0.045(3) 0.031(3) 0.039(3) -0.001(2) 0.012(3) 0.005(3)
C29 0.073(5) 0.082(6) 0.076(6) 0.022(4) 0.026(5) 0.011(5)
C30 0.017(2) 0.019(2) 0.033(3) 0.0020(19) -0.0015(19) -0.0009(18)
C31 0.016(2) 0.022(2) 0.033(3) 0.002(2) -0.003(2) 0.0014(19)
N32 0.022(2) 0.0202(18) 0.022(2) 0.0008(15) 0.0002(16) 0.0013(16)
C33 0.0150(19) 0.023(2) 0.021(2) 0.0001(17) 0.0063(17) -0.0003(17)
C34 0.017(2) 0.021(2) 0.021(2) -0.0011(18) -0.0006(18) -0.0012(18)
C35 0.024(2) 0.022(2) 0.027(2) 0.0013(18) 0.002(2) -0.003(2)
C36 0.028(2) 0.022(2) 0.022(2) 0.0011(18) 0.0023(19) -0.003(2)
C37 0.038(3) 0.026(2) 0.023(2) -0.001(2) 0.001(2) -0.011(2)
C38 0.032(3) 0.040(3) 0.020(2) -0.001(2) -0.003(2) -0.013(2)
C39 0.018(2) 0.027(2) 0.025(2) 0.0023(18) 0.0006(18) -0.0029(19)
C40 0.019(2) 0.040(3) 0.035(3) 0.005(2) -0.005(2) -0.002(2)
C41 0.020(2) 0.028(2) 0.030(2) 0.0053(19) -0.001(2) 0.000(2)
C42 0.027(3) 0.036(3) 0.036(3) 0.008(2) -0.001(2) -0.002(2)
C43 0.037(3) 0.026(2) 0.041(3) 0.010(2) -0.001(3) -0.005(2)
C44 0.029(3) 0.021(2) 0.041(3) 0.004(2) -0.011(2) -0.003(2)

loop_
_atom_type_symbol
_atom_type_scat_dispersion_real
_atom_type_scat_dispersion_imag
_atom_type_scat_Cromer_Mann_a1
_atom_type_scat_Cromer_Mann_b1
_atom_type_scat_Cromer_Mann_a2
_atom_type_scat_Cromer_Mann_b2
_atom_type_scat_Cromer_Mann_a3
_atom_type_scat_Cromer_Mann_b3
_atom_type_scat_Cromer_Mann_a4
_atom_type_scat_Cromer_Mann_b4
_atom_type_scat_Cromer_Mann_c
_atom_type_scat_source
C 0.0033 0.0016 2.3100 20.8439 1.0200 10.2075 1.5886 0.5687 0.8650 51.6512 0.2156 'International Tables Vol C 4.2.6.8 and 6.1.1.4'
H 0.0000 0.0000 0.4930 10.5109 0.3229 26.1257 0.1402 3.1424 0.0408 57.7998 0.0030 'International Tables Vol C 4.2.6.8 and 6.1.1.4'
N 0.0061 0.0033 12.2126 0.0057 3.1322 9.8933 2.0125 28.9975 1.1663 0.5826 -11.5290 'International Tables Vol C 4.2.6.8 and 6.1.1.4'
Ni 0.3393 1.1124 12.8376 3.8785 7.2920 0.2565 4.4438 12.1763 2.3800 66.3421 1.0341 'International Tables Vol C 4.2.6.8 and 6.1.1.4'
O 0.0106 0.0060 3.0485 13.2771 2.2868 5.7011 1.5463 0.3239 0.8670 32.9089 0.2508 'International Tables Vol C 4.2.6.8 and 6.1.1.4'
P 0.1023 0.0942 6.4345 1.9067 4.1791 27.1570 1.7800 0.5260 1.4908 68.1645 1.1149 'International Tables Vol C 4.2.6.8 and 6.1.1.4'

loop_
_geom_angle_atom_site_label_1
_geom_angle_atom_site_label_2
_geom_angle_atom_site_label_3
_geom_angle
_geom_angle_publ_flag
P2 Ni1 N21 102.49(12) yes
P2 Ni1 C31 141.29(10) yes
N21 Ni1 C31 73.63(15) yes
P2 Ni1 N32 153.91(12) yes
N21 Ni1 N32 91.58(16) yes
C31 Ni1 N32 25.05(15) yes
P2 Ni1 C33 138.25(9) yes
N21 Ni1 C33 117.28(14) yes
C31 Ni1 C33 50.77(13) yes
N32 Ni1 C33 27.12(13) yes
P2 Ni1 C34 112.18(10) yes
N21 Ni1 C34 145.28(15) yes
C31 Ni1 C34 78.13(12) yes
N32 Ni1 C34 55.91(15) yes
C33 Ni1 C34 28.94(12) yes
P2 Ni1 C35 86.43(15) yes
N21 Ni1 C35 164.05(19) yes
C31 Ni1 C35 107.63(16) yes
N32 Ni1 C35 85.54(18) yes
C33 Ni1 C35 58.44(16) yes
C34 Ni1 C35 29.74(16) yes
Ni1 P2 C3 109.38(13) yes
Ni1 P2 C9 117.79(15) yes
C3 P2 C9 105.5(2) yes
Ni1 P2 C15 117.54(15) yes
C3 P2 C15 100.6(2) yes
C9 P2 C15 104.1(2) yes
P2 C3 C4 120.9(3) yes
P2 C3 C8 120.5(3) yes
C4 C3 C8 118.5(4) yes
C3 C4 C5 120.6(4) yes
C3 C4 H41 110.5 no
C5 C4 H41 128.9 no
C4 C5 C6 120.2(4) yes
C4 C5 H51 115.9 no
C6 C5 H51 123.9 no
C5 C6 C7 120.0(4) yes
C5 C6 H61 113.9 no
C7 C6 H61 126.1 no
C6 C7 C8 120.2(4) yes
C6 C7 H71 123.0 no
C8 C7 H71 116.8 no
C3 C8 C7 120.4(4) yes
C3 C8 H81 122.0 no
C7 C8 H81 117.6 no
P2 C9 C10 117.4(3) yes
P2 C9 C14 123.3(4) yes
C10 C9 C14 119.3(4) yes
C9 C10 C11 120.4(5) yes
C9 C10 H101 121.8 no
C11 C10 H101 117.8 no
C10 C11 C12 119.9(5) yes
C10 C11 H111 121.7 no
C12 C11 H111 118.3 no
C11 C12 C13 119.6(5) yes
C11 C12 H121 122.8 no
C13 C12 H121 117.6 no
C12 C13 C14 121.4(5) yes
C12 C13 H131 116.5 no
C14 C13 H131 122.1 no
C9 C14 C13 119.4(5) yes
C9 C14 H141 119.1 no
C13 C14 H141 121.5 no
P2 C15 C16 124.2(4) yes
P2 C15 C20 118.3(4) yes
C16 C15 C20 117.4(5) yes
C15 C16 C17 120.6(5) yes
C15 C16 H161 121.1 no
C17 C16 H161 118.4 no
C16 C17 C18 120.0(6) yes
C16 C17 H171 120.4 no
C18 C17 H171 119.5 no
C17 C18 C19 120.2(5) yes
C17 C18 H181 118.5 no
C19 C18 H181 121.3 no
C18 C19 C20 119.8(5) yes
C18 C19 H191 116.4 no
C20 C19 H191 123.8 no
C15 C20 C19 121.9(5) yes
C15 C20 H201 117.7 no
C19 C20 H201 120.3 no
Ni1 N21 C22 123.9(3) yes
Ni1 N21 C25 127.4(3) yes
C22 N21 C25 108.2(4) yes
N21 C22 O23 115.4(4) yes
N21 C22 C30 125.9(4) yes
O23 C22 C30 118.6(4) yes
C22 O23 C24 106.0(3) yes
O23 C24 C25 102.7(4) yes
O23 C24 H241 75.4 no
C25 C24 H241 122.8 no
O23 C24 H242 110.0 no
C25 C24 H242 123.6 no
H241 C24 H242 109.5 no
C24 C25 N21 102.6(4) yes
C24 C25 C26 114.8(4) yes
N21 C25 C26 112.1(4) yes
C24 C25 H251 108.2 no
N21 C25 H251 125.2 no
C26 C25 H251 94.5 no
C25 C26 C27 111.5(4) yes
C25 C26 C28 110.3(4) yes
C27 C26 C28 113.1(4) yes
C25 C26 H261 99.5 no
C27 C26 H261 112.0 no
C28 C26 H261 109.8 no
C26 C27 H271 109.4 no
C26 C27 H272 109.4 no
H271 C27 H272 109.5 no
C26 C27 H273 109.6 no
H271 C27 H273 109.5 no
H272 C27 H273 109.5 no
C26 C28 C29 116.0(6) yes
C26 C28 H281 101.0 no
C29 C28 H281 107.4 no
C26 C28 H282 109.7 no
C29 C28 H282 112.5 no
H281 C28 H282 109.6 no
C28 C29 H291 109.9 no
C28 C29 H292 109.4 no
H291 C29 H292 109.5 no
C28 C29 H293 109.1 no
H291 C29 H293 109.5 no
H292 C29 H293 109.5 no
C22 C30 C31 121.0(4) yes
C22 C30 C44 118.6(4) yes
C31 C30 C44 120.4(4) yes
C30 C31 Ni1 92.3(3) yes
C30 C31 N32 121.4(4) yes
Ni1 C31 N32 36.0(2) yes
C30 C31 C41 115.7(4) yes
Ni1 C31 C41 141.8(3) yes
N32 C31 C41 122.7(4) yes
C31 N32 Ni1 118.9(3) yes
C31 N32 C33 121.2(4) yes
Ni1 N32 C33 114.4(3) yes
N32 C33 Ni1 38.44(19) yes
N32 C33 C34 113.7(4) yes
Ni1 C33 C34 75.6(3) yes
N32 C33 C39 126.5(4) yes
Ni1 C33 C39 161.1(3) yes
C34 C33 C39 119.5(4) yes
C33 C34 Ni1 75.5(3) yes
C33 C34 C35 115.3(4) yes
Ni1 C34 C35 40.5(2) yes
C33 C34 C36 120.2(4) yes
Ni1 C34 C36 164.3(3) yes
C35 C34 C36 124.1(4) yes
C34 C35 Ni1 109.8(3) yes
C34 C35 H351 130.7 no
Ni1 C35 H351 108.0 no
C34 C35 H352 109.9 no
Ni1 C35 H352 95.0 no
H351 C35 H352 96.9 no
C34 C36 C37 120.3(4) yes
C34 C36 H361 121.8 no
C37 C36 H361 117.7 no
C36 C37 C38 118.7(4) yes
C36 C37 H371 122.9 no
C38 C37 H371 118.3 no
C37 C38 C39 123.1(5) yes
C37 C38 H381 118.9 no
C39 C38 H381 118.0 no
C33 C39 C38 116.9(4) yes
C33 C39 C40 123.5(4) yes
C38 C39 C40 119.4(4) yes
C39 C40 H401 109.3 no
C39 C40 H402 109.2 no
H401 C40 H402 109.5 no
C39 C40 H403 110.0 no
H401 C40 H403 109.5 no
H402 C40 H403 109.5 no
C31 C41 C42 122.1(5) yes
C31 C41 H411 124.2 no
C42 C41 H411 113.5 no
C41 C42 C43 121.3(5) yes
C41 C42 H421 119.1 no
C43 C42 H421 119.6 no
C42 C43 C44 118.5(4) yes
C42 C43 H431 117.9 no
C44 C43 H431 123.4 no
C30 C44 C43 121.6(5) yes
C30 C44 H441 117.0 no
C43 C44 H441 121.1 no

loop_
_geom_bond_atom_site_label_1
_geom_bond_atom_site_label_2
_geom_bond_distance
_geom_bond_publ_flag
Ni1 P2 2.1327(12) yes
Ni1 N21 1.926(4) yes
Ni1 C31 2.849(5) yes
Ni1 N32 1.914(4) yes
Ni1 C33 2.802(4) yes
Ni1 C34 2.804(5) yes
Ni1 C35 1.934(4) yes
P2 C3 1.833(4) yes
P2 C9 1.834(4) yes
P2 C15 1.832(5) yes
C3 C4 1.401(5) yes
C3 C8 1.391(6) yes
C4 C5 1.380(6) yes
C4 H41 0.950 no
C5 C6 1.381(6) yes
C5 H51 0.956 no
C6 C7 1.377(6) yes
C6 H61 0.908 no
C7 C8 1.391(6) yes
C7 H71 0.891 no
C8 H81 1.066 no
C9 C10 1.392(6) yes
C9 C14 1.390(6) yes
C10 C11 1.392(6) yes
C10 H101 0.980 no
C11 C12 1.380(7) yes
C11 H111 0.943 no
C12 C13 1.373(7) yes
C12 H121 0.924 no
C13 C14 1.388(6) yes
C13 H131 0.915 no
C14 H141 0.941 no
C15 C16 1.395(6) yes
C15 C20 1.395(6) yes
C16 C17 1.376(7) yes
C16 H161 0.931 no
C17 C18 1.386(8) yes
C17 H171 0.946 no
C18 C19 1.363(8) yes
C18 H181 0.936 no
C19 C20 1.364(7) yes
C19 H191 0.923 no
C20 H201 0.908 no
N21 C22 1.294(5) yes
N21 C25 1.474(6) yes
C22 O23 1.355(5) yes
C22 C30 1.429(7) yes
O23 C24 1.480(6) yes
C24 C25 1.524(6) yes
C24 H241 0.970 no
C24 H242 0.970 no
C25 C26 1.543(7) yes
C25 H251 1.009 no
C26 C27 1.528(6) yes
C26 C28 1.530(7) yes
C26 H261 1.030 no
C27 H271 0.960 no
C27 H272 0.960 no
C27 H273 0.960 no
C28 C29 1.462(8) yes
C28 H281 1.007 no
C28 H282 0.969 no
C29 H291 0.960 no
C29 H292 0.960 no
C29 H293 0.960 no
C30 C31 1.428(7) yes
C30 C44 1.406(6) yes
C31 N32 1.378(6) yes
C31 C41 1.421(6) yes
N32 C33 1.403(5) yes
C33 C34 1.401(6) yes
C33 C39 1.427(6) yes
C34 C35 1.478(6) yes
C34 C36 1.387(6) yes
C35 H351 1.087 no
C35 H352 1.151 no
C36 C37 1.391(7) yes
C36 H361 0.935 no
C37 C38 1.385(7) yes
C37 H371 0.928 no
C38 C39 1.392(6) yes
C38 H381 0.855 no
C39 C40 1.506(6) yes
C40 H401 0.960 no
C40 H402 0.960 no
C40 H403 0.960 no
C41 C42 1.373(6) yes
C41 H411 0.993 no
C42 C43 1.393(7) yes
C42 H421 0.995 no
C43 C44 1.371(7) yes
C43 H431 0.952 no
C44 H441 0.970 no

loop_
_geom_hbond_atom_site_label_D
_geom_hbond_atom_site_label_H
_geom_hbond_atom_site_label_A
_geom_hbond_angle_DHA
_geom_hbond_distance_DH
_geom_hbond_distance_HA
_geom_hbond_distance_DA
_geom_hbond_publ_flag
C8 H81 C35 124 1.07 2.58 3.293(7) yes
C35 H351 C10 137 1.09 2.54 3.415(7) yes
C35 H352 C3 139 1.15 2.52 3.469(7) yes
C35 H352 C8 141 1.15 2.31 3.293(7) yes
C40 H403 C41 134 0.96 2.24 2.981(7) yes
